data_7118154
loop_
_publ_author_name
'Yi-Fei Deng'
'Tian Han'
'Zhenxing Wang'
'Zhongwen Ouyang'
'Bing Yin'
'Zhiping Zheng'
'J. Krzystek'
'Yan-Zhen Zheng'

_publ_section_title
;
 Uniaxial magnetic anisotropy of square-planar chromium(II) complexes
 revealed by magnetic and HF-EPR studies
;
_journal_name_full Chem.Commun.
_journal_page_first 17688
_journal_paper_doi 10.1039/C5cc07025B
_journal_volume 51
_journal_year 2015
_chemical_formula_sum 'C22 H46 Cr N4 Si4'
_chemical_formula_weight 530.99
_chemical_name_systematic '[CrII(N(TMS)2)2(py)2]'
_chemical_properties_physical Air-sensitive
_space_group_IT_number 2
_symmetry_cell_setting triclinic
_symmetry_space_group_name_Hall '-P 1'
_symmetry_space_group_name_H-M 'P -1'
_atom_sites_solution_hydrogens geom
_atom_sites_solution_primary direct
_atom_sites_solution_secondary difmap
_audit_creation_method SHELXL-97
_audit_update_record
;
2015-11-11 deposited with the CCDC.
2015-11-12 downloaded from the CCDC.
;
_cell_angle_alpha 99.28(2)
_cell_angle_beta 95.81(2)
_cell_angle_gamma 115.672(18)
_cell_formula_units_Z 2
_cell_length_a 10.972(16)
_cell_length_b 11.699(16)
_cell_length_c 13.519(19)
_cell_measurement_temperature 296(2)
_cell_volume 1515(4)
_computing_cell_refinement 'Bruker SMART'
_computing_data_collection 'Bruker SMART'
_computing_data_reduction 'Bruker SAINT'
_computing_molecular_graphics 'Bruker SHELXTL'
_computing_publication_material 'Bruker SHELXTL'
_computing_structure_refinement 'Bruker SHELXTL'
_computing_structure_solution 'Bruker SHELXTL'
_diffrn_ambient_temperature 296(2)
_diffrn_measured_fraction_theta_full 0.993
_diffrn_measured_fraction_theta_max 0.993
_diffrn_measurement_device_type 'CCD area detector'
_diffrn_measurement_method 'phi and omega scans'
_diffrn_radiation_monochromator graphite
_diffrn_radiation_source 'fine-focus sealed tube'
_diffrn_radiation_type MoK\a
_diffrn_radiation_wavelength 0.71073
_diffrn_reflns_av_R_equivalents 0.0292
_diffrn_reflns_av_sigmaI/netI 0.0351
_diffrn_reflns_limit_h_max 13
_diffrn_reflns_limit_h_min -13
_diffrn_reflns_limit_k_max 13
_diffrn_reflns_limit_k_min -13
_diffrn_reflns_limit_l_max 16
_diffrn_reflns_limit_l_min -16
_diffrn_reflns_number 16163
_diffrn_reflns_theta_full 25.00
_diffrn_reflns_theta_max 25.00
_diffrn_reflns_theta_min 1.56
_exptl_absorpt_coefficient_mu 0.552
_exptl_absorpt_correction_T_max 0.847
_exptl_absorpt_correction_T_min 0.725
_exptl_absorpt_correction_type multi-scan
_exptl_crystal_colour yellow
_exptl_crystal_density_diffrn 1.164
_exptl_crystal_density_method 'not measured'
_exptl_crystal_description block
_exptl_crystal_F_000 572
_exptl_crystal_size_max 0.8
_exptl_crystal_size_mid 0.5
_exptl_crystal_size_min 0.3
_refine_diff_density_max 0.220
_refine_diff_density_min -0.233
_refine_diff_density_rms 0.044
_refine_ls_extinction_method none
_refine_ls_goodness_of_fit_ref 1.014
_refine_ls_hydrogen_treatment constr
_refine_ls_matrix_type full
_refine_ls_number_parameters 292
_refine_ls_number_reflns 5293
_refine_ls_number_restraints 0
_refine_ls_restrained_S_all 1.014
_refine_ls_R_factor_all 0.0538
_refine_ls_R_factor_gt 0.0342
_refine_ls_shift/su_max 0.001
_refine_ls_shift/su_mean 0.000
_refine_ls_structure_factor_coef Fsqd
_refine_ls_weighting_details 'calc w=1/[\s^2^(Fo^2^)+(0.0432P)^2^+0.5224P] where P=(Fo^2^+2Fc^2^)/3'
_refine_ls_weighting_scheme calc
_refine_ls_wR_factor_gt 0.0841
_refine_ls_wR_factor_ref 0.0922
_reflns_number_gt 4011
_reflns_number_total 5293
_reflns_threshold_expression >2sigma(I)
_cod_data_source_file c5cc07025b2.cif
_cod_data_source_block 1
_cod_original_sg_symbol_H-M P-1
_cod_database_code 7118154

loop_
_symmetry_equiv_pos_as_xyz
'x, y, z'
'-x, -y, -z'

loop_
_atom_site_label
_atom_site_type_symbol
_atom_site_fract_x
_atom_site_fract_y
_atom_site_fract_z
_atom_site_U_iso_or_equiv
_atom_site_adp_type
_atom_site_occupancy
_atom_site_symmetry_multiplicity
_atom_site_calc_flag
_atom_site_refinement_flags
_atom_site_disorder_assembly
_atom_site_disorder_group
Cr1 Cr 0.95756(4) 0.72098(3) 0.74428(3) 0.03264(11) Uani 1 1 d . . .
N1 N 0.76908(19) 0.58274(17) 0.75653(14) 0.0364(4) Uani 1 1 d . . .
N2 N 0.8713(2) 0.84680(19) 0.72540(15) 0.0408(5) Uani 1 1 d . . .
N3 N 1.14693(19) 0.85976(18) 0.73517(15) 0.0401(5) Uani 1 1 d . . .
N4 N 1.0398(2) 0.59232(19) 0.76384(15) 0.0405(5) Uani 1 1 d . . .
Si1 Si 0.70501(7) 0.60909(7) 0.86120(5) 0.04562(19) Uani 1 1 d . . .
Si2 Si 0.68375(8) 0.44698(7) 0.66301(6) 0.04818(19) Uani 1 1 d . . .
Si3 Si 1.27389(7) 0.92775(8) 0.83968(6) 0.0519(2) Uani 1 1 d . . .
Si4 Si 1.17074(8) 0.90439(7) 0.62374(6) 0.0488(2) Uani 1 1 d . . .
C1 C 0.5686(4) 0.6593(4) 0.8412(3) 0.0873(11) Uani 1 1 d . . .
H1A H 0.6038 0.7388 0.8179 0.131 Uiso 1 1 calc R . .
H1B H 0.5385 0.6729 0.9044 0.131 Uiso 1 1 calc R . .
H1C H 0.4921 0.5924 0.7910 0.131 Uiso 1 1 calc R . .
C2 C 0.8396(3) 0.7420(3) 0.9640(2) 0.0638(8) Uani 1 1 d . . .
H2A H 0.9151 0.7228 0.9789 0.096 Uiso 1 1 calc R . .
H2B H 0.8016 0.7498 1.0242 0.096 Uiso 1 1 calc R . .
H2C H 0.8717 0.8225 0.9421 0.096 Uiso 1 1 calc R . .
C3 C 0.6365(4) 0.4670(3) 0.9198(3) 0.0830(11) Uani 1 1 d . . .
H3A H 0.5564 0.3974 0.8744 0.124 Uiso 1 1 calc R . .
H3B H 0.6119 0.4911 0.9832 0.124 Uiso 1 1 calc R . .
H3C H 0.7055 0.4386 0.9323 0.124 Uiso 1 1 calc R . .
C4 C 0.4974(3) 0.3984(4) 0.6277(3) 0.0929(12) Uani 1 1 d . . .
H4A H 0.4551 0.3814 0.6860 0.139 Uiso 1 1 calc R . .
H4B H 0.4547 0.3212 0.5736 0.139 Uiso 1 1 calc R . .
H4C H 0.4859 0.4675 0.6053 0.139 Uiso 1 1 calc R . .
C5 C 0.7514(4) 0.4685(3) 0.5435(2) 0.0712(9) Uani 1 1 d . . .
H5A H 0.7408 0.5378 0.5208 0.107 Uiso 1 1 calc R . .
H5B H 0.7013 0.3892 0.4919 0.107 Uiso 1 1 calc R . .
H5C H 0.8473 0.4895 0.5560 0.107 Uiso 1 1 calc R . .
C6 C 0.6941(4) 0.3015(3) 0.6904(3) 0.0813(10) Uani 1 1 d . . .
H6A H 0.7874 0.3149 0.6953 0.122 Uiso 1 1 calc R . .
H6B H 0.6353 0.2270 0.6364 0.122 Uiso 1 1 calc R . .
H6C H 0.6648 0.2869 0.7538 0.122 Uiso 1 1 calc R . .
C7 C 0.7555(3) 0.8082(3) 0.6610(2) 0.0536(7) Uani 1 1 d . . .
H7 H 0.7130 0.7233 0.6216 0.064 Uiso 1 1 calc R . .
C8 C 0.6952(3) 0.8850(3) 0.6489(3) 0.0702(9) Uani 1 1 d . . .
H8 H 0.6144 0.8545 0.6011 0.084 Uiso 1 1 calc R . .
C9 C 0.7538(4) 1.0062(4) 0.7072(3) 0.0773(10) Uani 1 1 d . . .
H9 H 0.7138 1.0610 0.7009 0.093 Uiso 1 1 calc R . .
C10 C 0.8714(4) 1.0479(3) 0.7750(3) 0.0741(9) Uani 1 1 d . . .
H10 H 0.9127 1.1312 0.8171 0.089 Uiso 1 1 calc R . .
C11 C 0.9284(3) 0.9665(3) 0.7810(2) 0.0556(7) Uani 1 1 d . . .
H11 H 1.0113 0.9966 0.8262 0.067 Uiso 1 1 calc R . .
C12 C 1.1212(3) 0.5730(3) 0.7055(2) 0.0497(6) Uani 1 1 d . . .
H12 H 1.1439 0.6193 0.6547 0.060 Uiso 1 1 calc R . .
C13 C 1.1732(3) 0.4892(3) 0.7158(2) 0.0643(8) Uani 1 1 d . . .
H13 H 1.2275 0.4757 0.6713 0.077 Uiso 1 1 calc R . .
C14 C 1.1455(4) 0.4256(3) 0.7910(3) 0.0766(10) Uani 1 1 d . . .
H14 H 1.1824 0.3693 0.8008 0.092 Uiso 1 1 calc R . .
C15 C 1.0632(4) 0.4446(4) 0.8524(3) 0.0785(10) Uani 1 1 d . . .
H15 H 1.0423 0.4014 0.9051 0.094 Uiso 1 1 calc R . .
C16 C 1.0119(3) 0.5269(3) 0.8362(2) 0.0587(7) Uani 1 1 d . . .
H16 H 0.9538 0.5382 0.8780 0.070 Uiso 1 1 calc R . .
C17 C 1.2064(4) 0.9002(4) 0.9577(2) 0.0880(11) Uani 1 1 d . . .
H17A H 1.1402 0.9329 0.9635 0.132 Uiso 1 1 calc R . .
H17B H 1.2808 0.9448 1.0156 0.132 Uiso 1 1 calc R . .
H17C H 1.1629 0.8085 0.9555 0.132 Uiso 1 1 calc R . .
C18 C 1.3732(4) 1.1067(3) 0.8607(3) 0.0900(11) Uani 1 1 d . . .
H18A H 1.4160 1.1280 0.8032 0.135 Uiso 1 1 calc R . .
H18B H 1.4428 1.1397 0.9214 0.135 Uiso 1 1 calc R . .
H18C H 1.3122 1.1453 0.8684 0.135 Uiso 1 1 calc R . .
C19 C 1.4009(4) 0.8652(4) 0.8391(3) 0.1038(14) Uani 1 1 d . . .
H19A H 1.3567 0.7745 0.8400 0.156 Uiso 1 1 calc R . .
H19B H 1.4728 0.9125 0.8984 0.156 Uiso 1 1 calc R . .
H19C H 1.4396 0.8759 0.7787 0.156 Uiso 1 1 calc R . .
C20 C 1.1605(4) 1.0565(3) 0.6170(3) 0.0793(10) Uani 1 1 d . . .
H20A H 1.0698 1.0451 0.6235 0.119 Uiso 1 1 calc R . .
H20B H 1.1792 1.0775 0.5526 0.119 Uiso 1 1 calc R . .
H20C H 1.2272 1.1261 0.6715 0.119 Uiso 1 1 calc R . .
C21 C 1.3398(3) 0.9288(4) 0.5909(3) 0.0794(10) Uani 1 1 d . . .
H21A H 1.4129 1.0000 0.6407 0.119 Uiso 1 1 calc R . .
H21B H 1.3443 0.9482 0.5246 0.119 Uiso 1 1 calc R . .
H21C H 1.3492 0.8509 0.5903 0.119 Uiso 1 1 calc R . .
C22 C 1.0396(3) 0.7781(3) 0.5151(2) 0.0685(8) Uani 1 1 d . . .
H22A H 1.0438 0.6974 0.5122 0.103 Uiso 1 1 calc R . .
H22B H 1.0575 0.8053 0.4525 0.103 Uiso 1 1 calc R . .
H22C H 0.9496 0.7663 0.5242 0.103 Uiso 1 1 calc R . .

loop_
_atom_site_aniso_label
_atom_site_aniso_U_11
_atom_site_aniso_U_22
_atom_site_aniso_U_33
_atom_site_aniso_U_23
_atom_site_aniso_U_13
_atom_site_aniso_U_12
Cr1 0.0303(2) 0.0295(2) 0.0394(2) 0.01012(15) 0.00712(15) 0.01388(16)
N1 0.0332(11) 0.0306(10) 0.0459(11) 0.0103(8) 0.0106(9) 0.0140(9)
N2 0.0403(12) 0.0358(11) 0.0512(12) 0.0148(9) 0.0126(10) 0.0194(10)
N3 0.0320(11) 0.0345(11) 0.0506(12) 0.0121(9) 0.0088(9) 0.0116(9)
N4 0.0376(11) 0.0394(11) 0.0489(11) 0.0143(9) 0.0087(9) 0.0201(10)
Si1 0.0419(4) 0.0477(4) 0.0527(4) 0.0162(3) 0.0193(3) 0.0215(3)
Si2 0.0462(4) 0.0341(4) 0.0545(4) 0.0078(3) 0.0102(3) 0.0104(3)
Si3 0.0345(4) 0.0492(5) 0.0581(4) 0.0025(3) 0.0021(3) 0.0115(3)
Si4 0.0450(4) 0.0418(4) 0.0569(4) 0.0170(3) 0.0164(3) 0.0141(3)
C1 0.074(2) 0.131(3) 0.090(2) 0.028(2) 0.034(2) 0.071(2)
C2 0.072(2) 0.0647(19) 0.0552(17) 0.0101(14) 0.0217(15) 0.0311(17)
C3 0.093(3) 0.067(2) 0.083(2) 0.0309(18) 0.046(2) 0.021(2)
C4 0.0486(19) 0.090(3) 0.099(3) -0.005(2) -0.0075(18) 0.0087(19)
C5 0.087(2) 0.0537(18) 0.0568(18) 0.0001(14) 0.0168(16) 0.0213(17)
C6 0.110(3) 0.0373(17) 0.089(2) 0.0105(16) 0.020(2) 0.0281(18)
C7 0.0549(18) 0.0489(16) 0.0603(17) 0.0115(13) 0.0023(14) 0.0291(14)
C8 0.071(2) 0.078(2) 0.082(2) 0.0280(19) 0.0061(17) 0.052(2)
C9 0.097(3) 0.074(2) 0.104(3) 0.041(2) 0.036(2) 0.067(2)
C10 0.092(3) 0.0436(18) 0.099(3) 0.0124(17) 0.027(2) 0.0416(19)
C11 0.0549(17) 0.0402(16) 0.0688(18) 0.0090(14) 0.0085(14) 0.0209(14)
C12 0.0520(16) 0.0533(17) 0.0518(15) 0.0136(13) 0.0110(13) 0.0306(14)
C13 0.068(2) 0.073(2) 0.070(2) 0.0123(17) 0.0153(16) 0.0494(18)
C14 0.086(3) 0.077(2) 0.092(2) 0.023(2) 0.006(2) 0.061(2)
C15 0.099(3) 0.093(3) 0.081(2) 0.049(2) 0.023(2) 0.066(2)
C16 0.069(2) 0.069(2) 0.0618(17) 0.0312(15) 0.0223(15) 0.0457(17)
C17 0.066(2) 0.106(3) 0.0586(19) 0.0176(19) -0.0031(16) 0.013(2)
C18 0.080(2) 0.056(2) 0.090(2) -0.0069(18) 0.006(2) 0.0016(18)
C19 0.068(2) 0.126(3) 0.112(3) -0.013(3) -0.027(2) 0.062(3)
C20 0.097(3) 0.060(2) 0.093(2) 0.0420(18) 0.033(2) 0.0352(19)
C21 0.061(2) 0.091(3) 0.081(2) 0.0191(19) 0.0354(18) 0.0255(19)
C22 0.071(2) 0.070(2) 0.0565(17) 0.0209(16) 0.0074(15) 0.0232(17)

loop_
_atom_type_symbol
_atom_type_description
_atom_type_scat_dispersion_real
_atom_type_scat_dispersion_imag
_atom_type_scat_source
C C 0.0033 0.0016 'International Tables Vol C Tables 4.2.6.8 and 6.1.1.4'
N N 0.0061 0.0033 'International Tables Vol C Tables 4.2.6.8 and 6.1.1.4'
Si Si 0.0817 0.0704 'International Tables Vol C Tables 4.2.6.8 and 6.1.1.4'
Cr Cr 0.3209 0.6236 'International Tables Vol C Tables 4.2.6.8 and 6.1.1.4'
H H 0.0000 0.0000 'International Tables Vol C Tables 4.2.6.8 and 6.1.1.4'

loop_
_geom_angle_atom_site_label_1
_geom_angle_atom_site_label_2
_geom_angle_atom_site_label_3
_geom_angle
_geom_angle_site_symmetry_1
_geom_angle_site_symmetry_3
N3 Cr1 N1 178.85(8) . .
N3 Cr1 N4 90.33(14) . .
N1 Cr1 N4 89.40(14) . .
N3 Cr1 N2 90.90(14) . .
N1 Cr1 N2 89.37(14) . .
N4 Cr1 N2 178.76(8) . .
Si2 N1 Si1 122.23(13) . .
Si2 N1 Cr1 119.30(12) . .
Si1 N1 Cr1 118.47(12) . .
C11 N2 C7 117.1(2) . .
C11 N2 Cr1 121.0(2) . .
C7 N2 Cr1 121.88(19) . .
Si4 N3 Si3 122.04(14) . .
Si4 N3 Cr1 118.71(11) . .
Si3 N3 Cr1 119.24(13) . .
C12 N4 C16 116.8(2) . .
C12 N4 Cr1 122.26(18) . .
C16 N4 Cr1 120.97(18) . .
N1 Si1 C1 114.87(15) . .
N1 Si1 C3 113.36(15) . .
C1 Si1 C3 107.1(2) . .
N1 Si1 C2 111.58(15) . .
C1 Si1 C2 104.47(19) . .
C3 Si1 C2 104.62(18) . .
N1 Si2 C6 115.07(16) . .
N1 Si2 C5 111.48(15) . .
C6 Si2 C5 104.80(16) . .
N1 Si2 C4 113.41(14) . .
C6 Si2 C4 105.86(19) . .
C5 Si2 C4 105.39(18) . .
N3 Si3 C19 114.42(16) . .
N3 Si3 C17 112.00(17) . .
C19 Si3 C17 105.2(2) . .
N3 Si3 C18 113.34(15) . .
C19 Si3 C18 106.1(2) . .
C17 Si3 C18 105.01(18) . .
N3 Si4 C20 114.47(13) . .
N3 Si4 C22 111.50(15) . .
C20 Si4 C22 105.68(18) . .
N3 Si4 C21 113.60(14) . .
C20 Si4 C21 105.71(17) . .
C22 Si4 C21 105.11(17) . .
Si1 C1 H1A 109.5 . .
Si1 C1 H1B 109.5 . .
H1A C1 H1B 109.5 . .
Si1 C1 H1C 109.5 . .
H1A C1 H1C 109.5 . .
H1B C1 H1C 109.5 . .
Si1 C2 H2A 109.5 . .
Si1 C2 H2B 109.5 . .
H2A C2 H2B 109.5 . .
Si1 C2 H2C 109.5 . .
H2A C2 H2C 109.5 . .
H2B C2 H2C 109.5 . .
Si1 C3 H3A 109.5 . .
Si1 C3 H3B 109.5 . .
H3A C3 H3B 109.5 . .
Si1 C3 H3C 109.5 . .
H3A C3 H3C 109.5 . .
H3B C3 H3C 109.5 . .
Si2 C4 H4A 109.5 . .
Si2 C4 H4B 109.5 . .
H4A C4 H4B 109.5 . .
Si2 C4 H4C 109.5 . .
H4A C4 H4C 109.5 . .
H4B C4 H4C 109.5 . .
Si2 C5 H5A 109.5 . .
Si2 C5 H5B 109.5 . .
H5A C5 H5B 109.5 . .
Si2 C5 H5C 109.5 . .
H5A C5 H5C 109.5 . .
H5B C5 H5C 109.5 . .
Si2 C6 H6A 109.5 . .
Si2 C6 H6B 109.5 . .
H6A C6 H6B 109.5 . .
Si2 C6 H6C 109.5 . .
H6A C6 H6C 109.5 . .
H6B C6 H6C 109.5 . .
N2 C7 C8 123.5(3) . .
N2 C7 H7 118.2 . .
C8 C7 H7 118.2 . .
C9 C8 C7 118.6(3) . .
C9 C8 H8 120.7 . .
C7 C8 H8 120.7 . .
C8 C9 C10 119.3(3) . .
C8 C9 H9 120.3 . .
C10 C9 H9 120.3 . .
C9 C10 C11 118.9(3) . .
C9 C10 H10 120.5 . .
C11 C10 H10 120.5 . .
N2 C11 C10 122.5(3) . .
N2 C11 H11 118.7 . .
C10 C11 H11 118.7 . .
N4 C12 C13 123.1(3) . .
N4 C12 H12 118.4 . .
C13 C12 H12 118.4 . .
C14 C13 C12 119.0(3) . .
C14 C13 H13 120.5 . .
C12 C13 H13 120.5 . .
C13 C14 C15 119.0(3) . .
C13 C14 H14 120.5 . .
C15 C14 H14 120.5 . .
C16 C15 C14 119.0(3) . .
C16 C15 H15 120.5 . .
C14 C15 H15 120.5 . .
N4 C16 C15 123.2(3) . .
N4 C16 H16 118.4 . .
C15 C16 H16 118.4 . .
Si3 C17 H17A 109.5 . .
Si3 C17 H17B 109.5 . .
H17A C17 H17B 109.5 . .
Si3 C17 H17C 109.5 . .
H17A C17 H17C 109.5 . .
H17B C17 H17C 109.5 . .
Si3 C18 H18A 109.5 . .
Si3 C18 H18B 109.5 . .
H18A C18 H18B 109.5 . .
Si3 C18 H18C 109.5 . .
H18A C18 H18C 109.5 . .
H18B C18 H18C 109.5 . .
Si3 C19 H19A 109.5 . .
Si3 C19 H19B 109.5 . .
H19A C19 H19B 109.5 . .
Si3 C19 H19C 109.5 . .
H19A C19 H19C 109.5 . .
H19B C19 H19C 109.5 . .
Si4 C20 H20A 109.5 . .
Si4 C20 H20B 109.5 . .
H20A C20 H20B 109.5 . .
Si4 C20 H20C 109.5 . .
H20A C20 H20C 109.5 . .
H20B C20 H20C 109.5 . .
Si4 C21 H21A 109.5 . .
Si4 C21 H21B 109.5 . .
H21A C21 H21B 109.5 . .
Si4 C21 H21C 109.5 . .
H21A C21 H21C 109.5 . .
H21B C21 H21C 109.5 . .
Si4 C22 H22A 109.5 . .
Si4 C22 H22B 109.5 . .
H22A C22 H22B 109.5 . .
Si4 C22 H22C 109.5 . .
H22A C22 H22C 109.5 . .
H22B C22 H22C 109.5 . .

loop_
_geom_bond_atom_site_label_1
_geom_bond_atom_site_label_2
_geom_bond_distance
_geom_bond_site_symmetry_2
Cr1 N3 2.040(3) .
Cr1 N1 2.044(3) .
Cr1 N4 2.099(3) .
Cr1 N2 2.099(3) .
N1 Si2 1.680(3) .
N1 Si1 1.685(3) .
N2 C11 1.313(4) .
N2 C7 1.315(4) .
N3 Si4 1.681(3) .
N3 Si3 1.688(3) .
N4 C12 1.316(3) .
N4 C16 1.318(3) .
Si1 C1 1.841(4) .
Si1 C3 1.849(4) .
Si1 C2 1.851(3) .
Si2 C6 1.846(4) .
Si2 C5 1.854(4) .
Si2 C4 1.855(4) .
Si3 C19 1.833(4) .
Si3 C17 1.843(4) .
Si3 C18 1.849(4) .
Si4 C20 1.847(4) .
Si4 C22 1.855(3) .
Si4 C21 1.862(4) .
C1 H1A 0.9600 .
C1 H1B 0.9600 .
C1 H1C 0.9600 .
C2 H2A 0.9600 .
C2 H2B 0.9600 .
C2 H2C 0.9600 .
C3 H3A 0.9600 .
C3 H3B 0.9600 .
C3 H3C 0.9600 .
C4 H4A 0.9600 .
C4 H4B 0.9600 .
C4 H4C 0.9600 .
C5 H5A 0.9600 .
C5 H5B 0.9600 .
C5 H5C 0.9600 .
C6 H6A 0.9600 .
C6 H6B 0.9600 .
C6 H6C 0.9600 .
C7 C8 1.346(4) .
C7 H7 0.9300 .
C8 C9 1.338(5) .
C8 H8 0.9300 .
C9 C10 1.347(5) .
C9 H9 0.9300 .
C10 C11 1.355(4) .
C10 H10 0.9300 .
C11 H11 0.9300 .
C12 C13 1.349(4) .
C12 H12 0.9300 .
C13 C14 1.337(5) .
C13 H13 0.9300 .
C14 C15 1.350(5) .
C14 H14 0.9300 .
C15 C16 1.343(4) .
C15 H15 0.9300 .
C16 H16 0.9300 .
C17 H17A 0.9600 .
C17 H17B 0.9600 .
C17 H17C 0.9600 .
C18 H18A 0.9600 .
C18 H18B 0.9600 .
C18 H18C 0.9600 .
C19 H19A 0.9600 .
C19 H19B 0.9600 .
C19 H19C 0.9600 .
C20 H20A 0.9600 .
C20 H20B 0.9600 .
C20 H20C 0.9600 .
C21 H21A 0.9600 .
C21 H21B 0.9600 .
C21 H21C 0.9600 .
C22 H22A 0.9600 .
C22 H22B 0.9600 .
C22 H22C 0.9600 .

loop_
_geom_torsion_atom_site_label_1
_geom_torsion_atom_site_label_2
_geom_torsion_atom_site_label_3
_geom_torsion_atom_site_label_4
_geom_torsion
_geom_torsion_site_symmetry_1
_geom_torsion_site_symmetry_2
_geom_torsion_site_symmetry_3
_geom_torsion_site_symmetry_4
N3 Cr1 N1 Si2 -145(4) . . . .
N4 Cr1 N1 Si2 -68.94(14) . . . .
N2 Cr1 N1 Si2 111.21(14) . . . .
N3 Cr1 N1 Si1 34(4) . . . .
N4 Cr1 N1 Si1 110.74(14) . . . .
N2 Cr1 N1 Si1 -69.12(14) . . . .
N3 Cr1 N2 C11 -49.7(2) . . . .
N1 Cr1 N2 C11 129.1(2) . . . .
N4 Cr1 N2 C11 122(4) . . . .
N3 Cr1 N2 C7 133.1(2) . . . .
N1 Cr1 N2 C7 -48.0(2) . . . .
N4 Cr1 N2 C7 -55(4) . . . .
N1 Cr1 N3 Si4 -170(4) . . . .
N4 Cr1 N3 Si4 113.41(12) . . . .
N2 Cr1 N3 Si4 -66.76(12) . . . .
N1 Cr1 N3 Si3 9(4) . . . .
N4 Cr1 N3 Si3 -67.49(12) . . . .
N2 Cr1 N3 Si3 112.34(12) . . . .
N3 Cr1 N4 C12 -47.0(2) . . . .
N1 Cr1 N4 C12 134.1(2) . . . .
N2 Cr1 N4 C12 141(4) . . . .
N3 Cr1 N4 C16 132.9(2) . . . .
N1 Cr1 N4 C16 -46.0(2) . . . .
N2 Cr1 N4 C16 -39(4) . . . .
Si2 N1 Si1 C1 -76.7(2) . . . .
Cr1 N1 Si1 C1 103.6(2) . . . .
Si2 N1 Si1 C3 46.8(2) . . . .
Cr1 N1 Si1 C3 -132.84(17) . . . .
Si2 N1 Si1 C2 164.63(14) . . . .
Cr1 N1 Si1 C2 -15.03(17) . . . .
Si1 N1 Si2 C6 -78.6(2) . . . .
Cr1 N1 Si2 C6 101.02(19) . . . .
Si1 N1 Si2 C5 162.20(15) . . . .
Cr1 N1 Si2 C5 -18.14(17) . . . .
Si1 N1 Si2 C4 43.4(2) . . . .
Cr1 N1 Si2 C4 -136.90(18) . . . .
Si4 N3 Si3 C19 -78.5(2) . . . .
Cr1 N3 Si3 C19 102.4(2) . . . .
Si4 N3 Si3 C17 161.84(17) . . . .
Cr1 N3 Si3 C17 -17.2(2) . . . .
Si4 N3 Si3 C18 43.3(2) . . . .
Cr1 N3 Si3 C18 -135.81(16) . . . .
Si3 N3 Si4 C20 -80.1(2) . . . .
Cr1 N3 Si4 C20 99.01(19) . . . .
Si3 N3 Si4 C22 160.06(15) . . . .
Cr1 N3 Si4 C22 -20.88(17) . . . .
Si3 N3 Si4 C21 41.5(2) . . . .
Cr1 N3 Si4 C21 -139.43(17) . . . .
C11 N2 C7 C8 0.8(4) . . . .
Cr1 N2 C7 C8 178.1(2) . . . .
N2 C7 C8 C9 -1.7(5) . . . .
C7 C8 C9 C10 0.6(5) . . . .
C8 C9 C10 C11 1.2(5) . . . .
C7 N2 C11 C10 1.2(4) . . . .
Cr1 N2 C11 C10 -176.1(2) . . . .
C9 C10 C11 N2 -2.2(5) . . . .
C16 N4 C12 C13 1.2(4) . . . .
Cr1 N4 C12 C13 -178.9(2) . . . .
N4 C12 C13 C14 -2.5(5) . . . .
C12 C13 C14 C15 1.9(5) . . . .
C13 C14 C15 C16 -0.1(6) . . . .
C12 N4 C16 C15 0.6(4) . . . .
Cr1 N4 C16 C15 -179.2(3) . . . .
C14 C15 C16 N4 -1.2(5) . . . .
